data_4331227
loop_
_publ_author_name
'Thomas P. Pell'
'Shannon A. Couchman'
'Sara Ibrahim'
'David J. D. Wilson'
'Brian J. Smith'
'Peter J. Barnard'
'Jason L. Dutton'

_publ_section_title
;
 Diverse Reactions of PhI(OTf)2 with Common 2-Electron Ligands: Complex
 Formation, Oxidation, and Oxidative Coupling
;
_journal_name_full 'Inorganic Chemistry'
_journal_page_first 13034
_journal_page_last 13040
_journal_paper_doi 10.1021/ic302176f
_journal_volume 51
_journal_year 2012
_chemical_formula_sum 'C18 H15 F6 I N2 O6 S2'
_chemical_formula_weight 660.34
_chemical_name_systematic
; 
 ? 
;
_space_group_IT_number 60
_symmetry_cell_setting orthorhombic
_symmetry_space_group_name_Hall '-P 2n 2ab'
_symmetry_space_group_name_H-M 'P b c n'
_atom_sites_solution_hydrogens geom
_atom_sites_solution_primary direct
_atom_sites_solution_secondary difmap
_audit_creation_method SHELXL-97
_cell_angle_alpha 90.00
_cell_angle_beta 90.00
_cell_angle_gamma 90.00
_cell_formula_units_Z 4
_cell_length_a 10.879(2)
_cell_length_b 20.300(4)
_cell_length_c 10.876(2)
_cell_measurement_reflns_used 7439
_cell_measurement_temperature 173(2)
_cell_measurement_theta_max 29.5913
_cell_measurement_theta_min 2.8260
_cell_volume 2401.9(8)
_computing_cell_refinement 'CrysAlisPro, Agilent Technologies'
_computing_data_collection 'CrysAlisPro, Agilent Technologies'
_computing_data_reduction 'CrysAlisPro, Agilent Technologies'
_computing_molecular_graphics SHELXP
_computing_publication_material SHELXP
_computing_structure_refinement 'SHELXL-97 (Sheldrick, 2008)'
_computing_structure_solution 'SHELXS-97 (Sheldrick, 2008)'
_diffrn_ambient_temperature 173(2)
_diffrn_measured_fraction_theta_full 0.999
_diffrn_measured_fraction_theta_max 0.999
_diffrn_measurement_device_type 'Xcalibur, Atlas, Gemini'
_diffrn_measurement_method '\w scans'
_diffrn_radiation_monochromator graphite
_diffrn_radiation_source 'fine-focus sealed tube'
_diffrn_radiation_type MoK\a
_diffrn_radiation_wavelength 0.71073
_diffrn_reflns_av_R_equivalents 0.0515
_diffrn_reflns_av_sigmaI/netI 0.0271
_diffrn_reflns_limit_h_max 12
_diffrn_reflns_limit_h_min -13
_diffrn_reflns_limit_k_max 24
_diffrn_reflns_limit_k_min -24
_diffrn_reflns_limit_l_max 13
_diffrn_reflns_limit_l_min -12
_diffrn_reflns_number 20294
_diffrn_reflns_theta_full 25.35
_diffrn_reflns_theta_max 25.35
_diffrn_reflns_theta_min 2.83
_exptl_absorpt_coefficient_mu 1.591
_exptl_absorpt_correction_T_max 0.7737
_exptl_absorpt_correction_T_min 0.6468
_exptl_absorpt_correction_type multi-scan
_exptl_absorpt_process_details 'CrysAlisPro, Agilent Technologies'
_exptl_crystal_colour colorless
_exptl_crystal_density_diffrn 1.826
_exptl_crystal_description plate
_exptl_crystal_F_000 1296
_exptl_crystal_size_max 0.30
_exptl_crystal_size_mid 0.25
_exptl_crystal_size_min 0.17
_refine_diff_density_max 0.980
_refine_diff_density_min -0.440
_refine_diff_density_rms 0.097
_refine_ls_extinction_method none
_refine_ls_goodness_of_fit_ref 1.162
_refine_ls_hydrogen_treatment constr
_refine_ls_matrix_type full
_refine_ls_number_parameters 161
_refine_ls_number_reflns 2353
_refine_ls_number_restraints 0
_refine_ls_restrained_S_all 1.162
_refine_ls_R_factor_all 0.0338
_refine_ls_R_factor_gt 0.0300
_refine_ls_shift/su_max 0.000
_refine_ls_shift/su_mean 0.000
_refine_ls_structure_factor_coef Fsqd
_refine_ls_weighting_details 'calc w=1/[\s^2^(Fo^2^)+(0.0223P)^2^+2.4142P] where P=(Fo^2^+2Fc^2^)/3'
_refine_ls_weighting_scheme calc
_refine_ls_wR_factor_gt 0.0617
_refine_ls_wR_factor_ref 0.0633
_reflns_number_gt 2193
_reflns_number_total 2353
_reflns_threshold_expression >2sigma(I)
_cod_data_source_file ic302176f_si_002_1.cif
_cod_data_source_block 8_H
_cod_database_code 4331227

loop_
_symmetry_equiv_pos_as_xyz
'x, y, z'
'-x+1/2, -y+1/2, z+1/2'
'x+1/2, -y+1/2, -z'
'-x, y, -z+1/2'
'-x, -y, -z'
'x-1/2, y-1/2, -z-1/2'
'-x-1/2, y-1/2, z'
'x, -y, z-1/2'

loop_
_atom_site_label
_atom_site_type_symbol
_atom_site_fract_x
_atom_site_fract_y
_atom_site_fract_z
_atom_site_U_iso_or_equiv
_atom_site_adp_type
_atom_site_occupancy
_atom_site_symmetry_multiplicity
_atom_site_calc_flag
_atom_site_refinement_flags
I1 I 0.5000 0.189561(14) 0.2500 0.02253(10) Uani 1 2 d S
N1 N 0.3538(3) 0.17778(14) 0.1094(3) 0.0238(7) Uani 1 1 d .
C1 C 0.5000 0.0867(2) 0.2500 0.0189(9) Uani 1 2 d S
C11 C 0.3816(4) 0.1841(2) -0.0097(4) 0.0269(9) Uani 1 1 d .
H11A H 0.4639 0.1929 -0.0338 0.032 Uiso 1 1 calc R
C12 C 0.2915(4) 0.1779(2) -0.0976(4) 0.0313(10) Uani 1 1 d .
H12A H 0.3115 0.1823 -0.1822 0.038 Uiso 1 1 calc R
C23 C 0.5584(4) -0.0140(2) 0.1561(4) 0.0356(10) Uani 1 1 d .
H23A H 0.5982 -0.0379 0.0923 0.043 Uiso 1 1 calc R
C22 C 0.5590(4) 0.05442(19) 0.1549(4) 0.0313(9) Uani 1 1 d .
H22A H 0.5986 0.0782 0.0910 0.038 Uiso 1 1 calc R
C15 C 0.2391(4) 0.1663(2) 0.1468(4) 0.0336(10) Uani 1 1 d .
H15A H 0.2213 0.1628 0.2321 0.040 Uiso 1 1 calc R
C14 C 0.1458(4) 0.1595(2) 0.0608(5) 0.0392(12) Uani 1 1 d .
H14A H 0.0640 0.1509 0.0869 0.047 Uiso 1 1 calc R
C13 C 0.1720(4) 0.1654(2) -0.0625(5) 0.0366(10) Uani 1 1 d .
H13A H 0.1090 0.1609 -0.1223 0.044 Uiso 1 1 calc R
C24 C 0.5000 -0.0473(2) 0.2500 0.0325(11) Uani 1 2 d S
H24A H 0.5000 -0.0941 0.2500 0.039 Uiso 1 2 calc SR
S1 S 0.19627(9) 0.14537(5) 0.56317(9) 0.0263(2) Uani 1 1 d .
F3 F 0.0436(2) 0.04721(14) 0.5888(3) 0.0535(8) Uani 1 1 d .
F2 F 0.1838(3) 0.05034(13) 0.7257(3) 0.0516(8) Uani 1 1 d .
F1 F 0.2268(3) 0.01791(13) 0.5431(3) 0.0648(9) Uani 1 1 d .
O1 O 0.1170(3) 0.18247(13) 0.6439(3) 0.0328(6) Uani 1 1 d .
O3 O 0.3261(3) 0.15165(14) 0.5878(3) 0.0367(7) Uani 1 1 d .
O2 O 0.1633(3) 0.14819(16) 0.4356(3) 0.0416(8) Uani 1 1 d .
C31 C 0.1612(4) 0.0606(2) 0.6074(4) 0.0359(10) Uani 1 1 d .

loop_
_atom_site_aniso_label
_atom_site_aniso_U_11
_atom_site_aniso_U_22
_atom_site_aniso_U_33
_atom_site_aniso_U_23
_atom_site_aniso_U_13
_atom_site_aniso_U_12
I1 0.02224(17) 0.02611(17) 0.01925(17) 0.000 -0.00474(14) 0.000
N1 0.0248(18) 0.0250(16) 0.0217(18) 0.0012(14) -0.0045(12) 0.0017(14)
C1 0.015(2) 0.025(2) 0.017(2) 0.000 -0.005(2) 0.000
C11 0.0236(19) 0.031(2) 0.026(2) -0.0005(17) 0.0004(16) 0.0035(17)
C12 0.036(2) 0.036(2) 0.022(2) -0.0023(17) -0.0036(18) 0.0026(19)
C23 0.040(2) 0.034(2) 0.033(2) -0.0074(19) 0.0053(19) 0.0030(18)
C22 0.033(2) 0.034(2) 0.027(2) 0.0010(17) 0.0060(18) 0.0001(17)
C15 0.029(2) 0.046(3) 0.026(2) 0.0033(19) -0.0006(18) 0.0012(19)
C14 0.028(2) 0.057(3) 0.033(3) -0.004(2) -0.005(2) -0.004(2)
C13 0.032(2) 0.043(2) 0.035(3) -0.003(2) -0.0135(19) 0.0047(19)
C24 0.030(3) 0.032(3) 0.035(3) 0.000 -0.005(3) 0.000
S1 0.0239(5) 0.0329(5) 0.0220(5) 0.0003(4) -0.0003(4) -0.0003(4)
F3 0.0396(15) 0.0514(17) 0.069(2) -0.0077(15) 0.0010(13) -0.0180(12)
F2 0.0598(17) 0.0497(16) 0.045(2) 0.0186(13) -0.0001(13) -0.0012(13)
F1 0.074(2) 0.0365(15) 0.084(2) -0.0095(16) 0.0359(17) 0.0033(15)
O1 0.0343(16) 0.0327(15) 0.0315(17) -0.0018(13) 0.0054(12) 0.0014(13)
O3 0.0263(16) 0.0427(17) 0.041(2) 0.0043(15) 0.0007(12) -0.0033(14)
O2 0.0431(18) 0.059(2) 0.0230(17) 0.0006(15) -0.0009(13) -0.0019(16)
C31 0.036(2) 0.036(2) 0.036(3) -0.006(2) 0.0048(19) -0.0015(19)

loop_
_atom_type_symbol
_atom_type_description
_atom_type_scat_dispersion_real
_atom_type_scat_dispersion_imag
_atom_type_scat_source
C C 0.0033 0.0016 'International Tables Vol C Tables 4.2.6.8 and 6.1.1.4'
H H 0.0000 0.0000 'International Tables Vol C Tables 4.2.6.8 and 6.1.1.4'
F F 0.0171 0.0103 'International Tables Vol C Tables 4.2.6.8 and 6.1.1.4'
I I -0.4742 1.8119 'International Tables Vol C Tables 4.2.6.8 and 6.1.1.4'
N N 0.0061 0.0033 'International Tables Vol C Tables 4.2.6.8 and 6.1.1.4'
O O 0.0106 0.0060 'International Tables Vol C Tables 4.2.6.8 and 6.1.1.4'
S S 0.1246 0.1234 'International Tables Vol C Tables 4.2.6.8 and 6.1.1.4'

loop_
_geom_angle_atom_site_label_1
_geom_angle_atom_site_label_2
_geom_angle_atom_site_label_3
_geom_angle
_geom_angle_site_symmetry_1
_geom_angle_site_symmetry_3
C1 I1 N1 83.82(7) . .
C1 I1 N1 83.82(7) . 4_655
N1 I1 N1 167.63(15) . 4_655
C15 N1 C11 121.6(3) . .
C15 N1 I1 118.6(3) . .
C11 N1 I1 119.7(3) . .
C22 C1 C22 123.4(5) . 4_655
C22 C1 I1 118.3(2) . .
C22 C1 I1 118.3(2) 4_655 .
N1 C11 C12 120.3(4) . .
N1 C11 H11A 119.9 . .
C12 C11 H11A 119.9 . .
C11 C12 C13 119.7(4) . .
C11 C12 H12A 120.1 . .
C13 C12 H12A 120.1 . .
C24 C23 C22 119.9(4) . .
C24 C23 H23A 120.1 . .
C22 C23 H23A 120.1 . .
C1 C22 C23 117.7(4) . .
C1 C22 H22A 121.1 . .
C23 C22 H22A 121.1 . .
N1 C15 C14 119.8(4) . .
N1 C15 H15A 120.1 . .
C14 C15 H15A 120.1 . .
C13 C14 C15 119.8(4) . .
C13 C14 H14A 120.1 . .
C15 C14 H14A 120.1 . .
C14 C13 C12 118.8(4) . .
C14 C13 H13A 120.6 . .
C12 C13 H13A 120.6 . .
C23 C24 C23 121.4(5) 4_655 .
C23 C24 H24A 119.3 4_655 .
C23 C24 H24A 119.3 . .
O2 S1 O1 114.7(2) . .
O2 S1 O3 114.89(18) . .
O1 S1 O3 115.2(2) . .
O2 S1 C31 103.9(2) . .
O1 S1 C31 101.94(17) . .
O3 S1 C31 103.80(19) . .
F1 C31 F3 107.8(4) . .
F1 C31 F2 108.1(4) . .
F3 C31 F2 107.1(3) . .
F1 C31 S1 111.4(3) . .
F3 C31 S1 110.8(3) . .
F2 C31 S1 111.4(3) . .

loop_
_geom_bond_atom_site_label_1
_geom_bond_atom_site_label_2
_geom_bond_distance
_geom_bond_site_symmetry_2
I1 C1 2.088(4) .
I1 N1 2.219(3) .
I1 N1 2.220(3) 4_655
N1 C15 1.333(5) .
N1 C11 1.336(5) .
C1 C22 1.382(4) .
C1 C22 1.382(4) 4_655
C11 C12 1.374(6) .
C11 H11A 0.9500 .
C12 C13 1.379(6) .
C12 H12A 0.9500 .
C23 C24 1.380(5) .
C23 C22 1.389(6) .
C23 H23A 0.9500 .
C22 H22A 0.9500 .
C15 C14 1.388(6) .
C15 H15A 0.9500 .
C14 C13 1.376(7) .
C14 H14A 0.9500 .
C13 H13A 0.9500 .
C24 C23 1.380(5) 4_655
C24 H24A 0.9500 .
S1 O2 1.435(3) .
S1 O1 1.442(3) .
S1 O3 1.443(3) .
S1 C31 1.827(4) .
F3 C31 1.324(5) .
F2 C31 1.326(5) .
F1 C31 1.323(5) .

loop_
_geom_torsion_atom_site_label_1
_geom_torsion_atom_site_label_2
_geom_torsion_atom_site_label_3
_geom_torsion_atom_site_label_4
_geom_torsion
_geom_torsion_site_symmetry_1
_geom_torsion_site_symmetry_4
C1 I1 N1 C15 81.9(3) . .
N1 I1 N1 C15 81.9(3) 4_655 .
C1 I1 N1 C11 -100.0(3) . .
N1 I1 N1 C11 -100.0(3) 4_655 .
N1 I1 C1 C22 78.0(2) . .
N1 I1 C1 C22 -102.0(2) 4_655 .
N1 I1 C1 C22 -102.0(2) . 4_655
N1 I1 C1 C22 78.0(2) 4_655 4_655
C15 N1 C11 C12 -0.9(6) . .
I1 N1 C11 C12 -179.0(3) . .
N1 C11 C12 C13 0.2(7) . .
C22 C1 C22 C23 -0.1(3) 4_655 .
I1 C1 C22 C23 179.9(3) . .
C24 C23 C22 C1 0.1(6) . .
C11 N1 C15 C14 1.1(6) . .
I1 N1 C15 C14 179.2(3) . .
N1 C15 C14 C13 -0.7(7) . .
C15 C14 C13 C12 0.0(7) . .
C11 C12 C13 C14 0.2(7) . .
C22 C23 C24 C23 -0.1(3) . 4_655
O2 S1 C31 F1 61.0(4) . .
O1 S1 C31 F1 -179.5(4) . .
O3 S1 C31 F1 -59.5(4) . .
O2 S1 C31 F3 -59.1(3) . .
O1 S1 C31 F3 60.4(3) . .
O3 S1 C31 F3 -179.6(3) . .
O2 S1 C31 F2 -178.2(3) . .
O1 S1 C31 F2 -58.7(3) . .
O3 S1 C31 F2 61.3(3) . .
